data_2208157
loop_
_publ_author_name
'Tan, Bin'
'Zheng, Jian-Feng'
'Kong, Xiang-Jiang'
'Jin, Li-Ren'

_publ_section_title (3<i>S</i>)-4-[(1<i>S</i>)-1-(Dibenzylamino)-2-phenylethyl]-1,3,2-dioxathiane
_journal_coeditor_code SG6039
_journal_issue 2
_journal_name_full 'Acta Crystallographica Section E'
_journal_page_first o425
_journal_page_last o426
_journal_paper_doi 10.1107/S160053680504242X
_journal_volume 62
_journal_year 2006
_chemical_formula_iupac 'C25 H27 N O3 S'
_chemical_formula_moiety 'C25 H27 N O3 S'
_chemical_formula_sum 'C25 H27 N O3 S'
_chemical_formula_weight 421.54
_chemical_name_systematic
;
(3S)-4-[(1S)-1-(Dibenzylamino)-2-phenylethyl]-1,3,2-dioxathiane
;
_space_group_IT_number 19
_symmetry_cell_setting orthorhombic
_symmetry_space_group_name_Hall 'P 2ac 2ab'
_symmetry_space_group_name_H-M 'P 21 21 21'
_atom_sites_solution_hydrogens geom
_atom_sites_solution_primary direct
_atom_sites_solution_secondary difmap
_audit_creation_method SHELXL-97
_cell_angle_alpha 90.00
_cell_angle_beta 90.00
_cell_angle_gamma 90.00
_cell_formula_units_Z 4
_cell_length_a 10.855(2)
_cell_length_b 11.643(2)
_cell_length_c 18.002(4)
_cell_measurement_reflns_used 5908
_cell_measurement_temperature 273(2)
_cell_measurement_theta_max 22.00
_cell_measurement_theta_min 2.19
_cell_volume 2275.2(8)
_computing_cell_refinement 'SAINT (Bruker, 2001)'
_computing_data_collection 'SMART (Bruker, 2001)'
_computing_data_reduction SAINT
_computing_molecular_graphics 'ORTEP-3 (Farrugia, 1997) and ViewerPro (Accelrys, 2001)'
_computing_publication_material SHELXL97
_computing_structure_refinement 'SHELXL97 (Sheldrick, 1997)'
_computing_structure_solution 'SHELXS97 (Sheldrick, 1997)'
_diffrn_ambient_temperature 273(2)
_diffrn_measured_fraction_theta_full 0.999
_diffrn_measured_fraction_theta_max 0.999
_diffrn_measurement_device_type 'Bruker APEX area-detector'
_diffrn_measurement_method '\f and \w'
_diffrn_radiation_monochromator graphite
_diffrn_radiation_source 'fine-focus sealed tube'
_diffrn_radiation_type MoK\a
_diffrn_radiation_wavelength 0.71073
_diffrn_reflns_av_R_equivalents 0.0254
_diffrn_reflns_av_sigmaI/netI 0.0530
_diffrn_reflns_limit_h_max 12
_diffrn_reflns_limit_h_min -12
_diffrn_reflns_limit_k_max 13
_diffrn_reflns_limit_k_min -13
_diffrn_reflns_limit_l_max 21
_diffrn_reflns_limit_l_min -20
_diffrn_reflns_number 16447
_diffrn_reflns_theta_full 25.00
_diffrn_reflns_theta_max 25.00
_diffrn_reflns_theta_min 2.08
_diffrn_standards_decay_% 0
_diffrn_standards_interval_count 0
_diffrn_standards_interval_time 0
_diffrn_standards_number 0
_exptl_absorpt_coefficient_mu 0.168
_exptl_absorpt_correction_T_max 0.9546
_exptl_absorpt_correction_T_min 0.9239
_exptl_absorpt_correction_type multi-scan
_exptl_absorpt_process_details '(SADABS; Bruker, 2001)'
_exptl_crystal_colour colourless
_exptl_crystal_density_diffrn 1.231
_exptl_crystal_density_method 'not measured'
_exptl_crystal_description chunk
_exptl_crystal_F_000 896
_exptl_crystal_size_max 0.48
_exptl_crystal_size_mid 0.36
_exptl_crystal_size_min 0.28
_refine_diff_density_max 0.418
_refine_diff_density_min -0.217
_refine_ls_abs_structure_details 'Flack (1983)'
_refine_ls_abs_structure_Flack 0.2(2)
_refine_ls_extinction_method none
_refine_ls_goodness_of_fit_ref 1.046
_refine_ls_hydrogen_treatment constr
_refine_ls_matrix_type full
_refine_ls_number_parameters 251
_refine_ls_number_reflns 4004
_refine_ls_number_restraints 6
_refine_ls_restrained_S_all 1.051
_refine_ls_R_factor_all 0.0805
_refine_ls_R_factor_gt 0.0716
_refine_ls_shift/su_max 0.003
_refine_ls_shift/su_mean 0.000
_refine_ls_structure_factor_coef Fsqd
_refine_ls_weighting_details 'calc w=1/[\s^2^(Fo^2^)+(0.1146P)^2^+0.7614P] where P=(Fo^2^+2Fc^2^)/3'
_refine_ls_weighting_scheme calc
_refine_ls_wR_factor_gt 0.2043
_refine_ls_wR_factor_ref 0.2154
_reflns_number_gt 3426
_reflns_number_total 4004
_reflns_threshold_expression I>2\s(I)
_cod_data_source_file sg6039.cif
_cod_data_source_block I
_cod_original_cell_volume 2275.1(8)
_cod_database_code 2208157

loop_
_symmetry_equiv_pos_as_xyz
'x, y, z'
'-x+1/2, -y, z+1/2'
'-x, y+1/2, -z+1/2'
'x+1/2, -y+1/2, -z'

loop_
_atom_site_label
_atom_site_fract_x
_atom_site_fract_y
_atom_site_fract_z
_atom_site_U_iso_or_equiv
_atom_site_adp_type
_atom_site_calc_flag
_atom_site_refinement_flags
_atom_site_occupancy
_atom_site_type_symbol
S1 0.48723(18) 0.53385(15) 0.78589(7) 0.1173(6) Uani d . 1 S
C3 0.5506(3) 0.5394(3) 0.64627(18) 0.0607(8) Uani d . 1 C
H3A 0.4647 0.5562 0.6335 0.073 Uiso calc R 1 H
N1 0.7358(2) 0.4422(3) 0.59713(17) 0.0641(7) Uani d . 1 N
C4 0.6054(3) 0.4657(3) 0.58551(19) 0.0586(7) Uani d . 1 C
H4A 0.6019 0.5130 0.5405 0.070 Uiso calc R 1 H
C6 0.4020(3) 0.3908(3) 0.5380(2) 0.0675(9) Uani d . 1 C
O3 0.5527(3) 0.4756(2) 0.71562(14) 0.0855(8) Uani d . 1 O
C5 0.5258(3) 0.3591(3) 0.5682(2) 0.0681(9) Uani d . 1 C
H5A 0.5684 0.3113 0.5324 0.082 Uiso calc R 1 H
H5B 0.5150 0.3146 0.6133 0.082 Uiso calc R 1 H
C11 0.2971(4) 0.3741(5) 0.5780(2) 0.0879(13) Uani d . 1 C
H11A 0.3022 0.3431 0.6256 0.105 Uiso calc R 1 H
C2 0.6164(4) 0.6501(3) 0.6591(3) 0.0771(10) Uani d . 1 C
H2A 0.6126 0.6963 0.6143 0.093 Uiso calc R 1 H
H2B 0.7024 0.6346 0.6698 0.093 Uiso calc R 1 H
O1 0.5614(4) 0.6499(4) 0.7888(2) 0.1169(12) Uani d . 1 O
C13 0.8031(4) 0.5445(5) 0.4854(3) 0.0988(15) Uani d D 1 C
C8 0.2764(4) 0.4638(6) 0.4406(3) 0.1009(15) Uani d . 1 C
H8A 0.2704 0.4938 0.3928 0.121 Uiso calc R 1 H
C7 0.3892(4) 0.4356(5) 0.4687(2) 0.0860(12) Uani d . 1 C
H7A 0.4590 0.4473 0.4397 0.103 Uiso calc R 1 H
C19 0.7609(4) 0.3435(4) 0.6447(3) 0.0820(11) Uani d . 1 C
H19A 0.7565 0.2740 0.6151 0.098 Uiso calc R 1 H
H19B 0.6978 0.3388 0.6827 0.098 Uiso calc R 1 H
C12 0.8043(4) 0.4342(4) 0.5274(3) 0.0814(11) Uani d . 1 C
H12A 0.7685 0.3743 0.4968 0.098 Uiso calc R 1 H
H12B 0.8889 0.4129 0.5380 0.098 Uiso calc R 1 H
O2 0.3653(4) 0.5599(5) 0.7643(3) 0.1398(17) Uani d . 1 O
C24 1.0633(6) 0.2606(6) 0.7311(4) 0.134(2) Uani d . 1 C
H24A 1.1075 0.1932 0.7387 0.161 Uiso calc R 1 H
C25 0.9547(6) 0.2560(5) 0.6935(4) 0.122(2) Uani d . 1 C
H25A 0.9274 0.1856 0.6754 0.146 Uiso calc R 1 H
C10 0.1831(4) 0.4026(7) 0.5492(3) 0.1113(19) Uani d . 1 C
H10A 0.1124 0.3896 0.5771 0.134 Uiso calc R 1 H
C9 0.1738(4) 0.4487(6) 0.4814(3) 0.1032(16) Uani d . 1 C
H9A 0.0973 0.4701 0.4627 0.124 Uiso calc R 1 H
C1 0.5603(5) 0.7167(4) 0.7230(3) 0.1021(16) Uani d . 1 C
H1A 0.6067 0.7868 0.7309 0.123 Uiso calc R 1 H
H1B 0.4762 0.7376 0.7108 0.123 Uiso calc R 1 H
C23 1.1065(5) 0.3560(6) 0.7564(4) 0.123(2) Uani d . 1 C
H23A 1.1762 0.3571 0.7864 0.147 Uiso calc R 1 H
C21 0.9366(5) 0.4490(5) 0.7022(5) 0.140(3) Uani d . 1 C
H21A 0.8957 0.5174 0.6919 0.168 Uiso calc R 1 H
C17 0.8487(8) 0.7488(7) 0.4761(6) 0.189(5) Uani d D 1 C
H17A 0.8862 0.8160 0.4925 0.227 Uiso calc R 1 H
C22 1.0492(6) 0.4523(6) 0.7386(5) 0.159(3) Uani d . 1 C
H22A 1.0846 0.5227 0.7505 0.191 Uiso calc R 1 H
C18 0.8566(6) 0.6418(5) 0.5134(4) 0.135(2) Uani d D 1 C
H18A 0.8993 0.6376 0.5581 0.162 Uiso calc R 1 H
C14 0.7416(6) 0.5548(6) 0.4189(4) 0.132(2) Uiso d D 1 C
H14A 0.7063 0.4882 0.3999 0.158 Uiso calc R 1 H
C15 0.7269(10) 0.6532(8) 0.3778(6) 0.187(4) Uiso d D 1 C
H15A 0.6866 0.6578 0.3323 0.224 Uiso calc R 1 H
C16 0.7792(10) 0.7408(12) 0.4129(7) 0.201(4) Uiso d D 1 C
H16A 0.7658 0.8111 0.3898 0.241 Uiso calc R 1 H
C20 0.8860(4) 0.3497(4) 0.6817(2) 0.0774(10) Uiso d . 1 C

loop_
_atom_site_aniso_label
_atom_site_aniso_U_11
_atom_site_aniso_U_22
_atom_site_aniso_U_33
_atom_site_aniso_U_12
_atom_site_aniso_U_13
_atom_site_aniso_U_23
S1 0.1519(15) 0.1211(11) 0.0790(8) -0.0150(10) 0.0270(8) -0.0237(7)
C3 0.0493(16) 0.0667(19) 0.0660(18) -0.0009(15) -0.0011(14) -0.0010(16)
N1 0.0483(14) 0.0675(16) 0.0766(17) 0.0015(12) 0.0031(12) -0.0095(14)
C4 0.0462(15) 0.0653(18) 0.0644(18) -0.0042(14) -0.0002(13) -0.0031(15)
C6 0.0579(18) 0.078(2) 0.066(2) -0.0118(17) -0.0060(16) -0.0200(18)
O3 0.110(2) 0.0792(17) 0.0674(15) -0.0072(16) 0.0054(14) -0.0065(13)
C5 0.0603(19) 0.075(2) 0.069(2) -0.0034(17) 0.0001(16) -0.0138(17)
C11 0.064(2) 0.133(4) 0.067(2) -0.016(2) 0.0008(18) 0.004(2)
C2 0.063(2) 0.065(2) 0.103(3) -0.0045(17) 0.006(2) -0.009(2)
O1 0.131(3) 0.127(3) 0.092(2) 0.008(2) -0.002(2) -0.041(2)
C13 0.065(2) 0.133(4) 0.098(3) 0.001(3) 0.034(2) -0.009(3)
C8 0.078(3) 0.152(4) 0.073(2) -0.020(3) -0.019(2) 0.003(3)
C7 0.067(2) 0.129(4) 0.062(2) -0.019(2) 0.0025(17) -0.005(2)
C19 0.059(2) 0.090(3) 0.097(3) 0.0036(19) -0.012(2) 0.002(2)
C12 0.060(2) 0.094(3) 0.090(3) 0.0056(19) 0.0105(19) -0.022(2)
O2 0.128(3) 0.167(4) 0.124(3) -0.036(3) 0.045(3) -0.042(3)
C24 0.145(5) 0.099(4) 0.158(6) 0.034(4) -0.076(5) -0.002(4)
C25 0.124(4) 0.082(3) 0.159(5) 0.010(3) -0.064(4) 0.010(3)
C10 0.061(2) 0.185(6) 0.088(3) -0.011(3) 0.007(2) -0.005(3)
C9 0.064(2) 0.149(5) 0.097(3) -0.003(3) -0.020(2) -0.015(3)
C1 0.089(3) 0.075(3) 0.143(5) -0.008(2) 0.006(3) -0.043(3)
C23 0.089(3) 0.139(5) 0.140(5) 0.031(3) -0.052(3) -0.029(4)
C21 0.107(4) 0.105(4) 0.208(7) 0.049(3) -0.071(5) -0.058(4)
C17 0.184(8) 0.128(6) 0.256(11) -0.058(6) 0.133(9) -0.037(7)
C22 0.113(4) 0.134(5) 0.230(8) 0.039(4) -0.089(5) -0.085(5)
C18 0.134(5) 0.119(5) 0.151(6) -0.042(4) 0.056(4) -0.011(4)

loop_
_atom_type_symbol
_atom_type_description
_atom_type_scat_dispersion_real
_atom_type_scat_dispersion_imag
_atom_type_scat_source
C C 0.0033 0.0016 'International Tables Vol C Tables 4.2.6.8 and 6.1.1.4'
H H 0.0000 0.0000 'International Tables Vol C Tables 4.2.6.8 and 6.1.1.4'
N N 0.0061 0.0033 'International Tables Vol C Tables 4.2.6.8 and 6.1.1.4'
O O 0.0106 0.0060 'International Tables Vol C Tables 4.2.6.8 and 6.1.1.4'
S S 0.1246 0.1234 'International Tables Vol C Tables 4.2.6.8 and 6.1.1.4'

loop_
_geom_angle_atom_site_label_1
_geom_angle_atom_site_label_2
_geom_angle_atom_site_label_3
_geom_angle
_geom_angle_publ_flag
O2 S1 O1 107.7(3) yes
O2 S1 O3 106.8(2) yes
O1 S1 O3 99.41(19) yes
O3 C3 C2 107.6(3) yes
O3 C3 C4 109.0(3) yes
C2 C3 C4 114.4(3) yes
O3 C3 H3A 108.6 no
C2 C3 H3A 108.6 no
C4 C3 H3A 108.6 no
C4 N1 C19 114.5(3) yes
C4 N1 C12 112.5(3) yes
C19 N1 C12 111.0(3) no
N1 C4 C3 112.7(3) yes
N1 C4 C5 115.0(3) yes
C3 C4 C5 112.4(3) yes
N1 C4 H4A 105.2 no
C3 C4 H4A 105.2 no
C5 C4 H4A 105.2 no
C7 C6 C11 117.1(4) yes
C7 C6 C5 121.4(3) yes
C11 C6 C5 121.5(4) yes
C3 O3 S1 117.1(2) yes
C6 C5 C4 112.3(3) yes
C6 C5 H5A 109.2 no
C4 C5 H5A 109.2 no
C6 C5 H5B 109.2 no
C4 C5 H5B 109.2 no
H5A C5 H5B 107.9 no
C6 C11 C10 121.0(4) yes
C6 C11 H11A 119.5 no
C10 C11 H11A 119.5 no
C3 C2 C1 111.5(3) yes
C3 C2 H2A 109.3 no
C1 C2 H2A 109.3 no
C3 C2 H2B 109.3 no
C1 C2 H2B 109.3 no
H2A C2 H2B 108.0 no
C1 O1 S1 116.0(3) yes
C18 C13 C14 117.0(7) yes
C18 C13 C12 121.5(5) yes
C14 C13 C12 121.4(5) yes
C9 C8 C7 120.5(5) yes
C9 C8 H8A 119.7 no
C7 C8 H8A 119.7 no
C6 C7 C8 121.6(4) yes
C6 C7 H7A 119.2 no
C8 C7 H7A 119.2 no
N1 C19 C20 112.8(3) yes
N1 C19 H19A 109.0 no
C20 C19 H19A 109.0 no
N1 C19 H19B 109.0 no
C20 C19 H19B 109.0 no
H19A C19 H19B 107.8 no
N1 C12 C13 112.1(3) yes
N1 C12 H12A 109.2 no
C13 C12 H12A 109.2 no
N1 C12 H12B 109.2 no
C13 C12 H12B 109.2 no
H12A C12 H12B 107.9 no
C23 C24 C25 121.7(5) yes
C23 C24 H24A 119.2 no
C25 C24 H24A 119.2 no
C20 C25 C24 122.0(6) yes
C20 C25 H25A 119.0 no
C24 C25 H25A 119.0 no
C9 C10 C11 120.5(4) yes
C9 C10 H10A 119.8 no
C11 C10 H10A 119.8 no
C10 C9 C8 119.2(5) yes
C10 C9 H9A 120.4 no
C8 C9 H9A 120.4 no
O1 C1 C2 110.6(4) yes
O1 C1 H1A 109.5 no
C2 C1 H1A 109.5 no
O1 C1 H1B 109.5 no
C2 C1 H1B 109.5 no
H1A C1 H1B 108.1 no
C24 C23 C22 118.3(5) yes
C24 C23 H23A 120.9 no
C22 C23 H23A 120.9 no
C20 C21 C22 121.2(5) yes
C20 C21 H21A 119.4 no
C22 C21 H21A 119.4 no
C16 C17 C18 111.5(9) yes
C16 C17 H17A 124.3 no
C18 C17 H17A 124.3 no
C23 C22 C21 120.4(6) yes
C23 C22 H22A 119.8 no
C21 C22 H22A 119.8 no
C13 C18 C17 121.8(8) yes
C13 C18 H18A 119.1 no
C17 C18 H18A 119.1 no
C15 C14 C13 126.7(8) yes
C15 C14 H14A 116.7 no
C13 C14 H14A 116.7 no
C16 C15 C14 109.6(11) yes
C16 C15 H15A 125.2 no
C14 C15 H15A 125.2 no
C15 C16 C17 133.2(12) yes
C15 C16 H16A 113.4 no
C17 C16 H16A 113.4 no
C21 C20 C25 115.7(4) yes
C21 C20 C19 122.3(4) yes
C25 C20 C19 122.0(4) yes

loop_
_geom_bond_atom_site_label_1
_geom_bond_atom_site_label_2
_geom_bond_distance
_geom_bond_publ_flag
S1 O2 1.412(6) yes
S1 O1 1.574(5) yes
S1 O3 1.602(3) yes
C3 O3 1.453(4) yes
C3 C2 1.492(5) yes
C3 C4 1.513(5) yes
C3 H3A 0.9800 no
N1 C4 1.456(4) yes
N1 C19 1.459(5) yes
N1 C12 1.462(5) yes
C4 C5 1.544(5) yes
C4 H4A 0.9800 no
C6 C7 1.359(6) yes
C6 C11 1.362(6) yes
C6 C5 1.496(5) no
C5 H5A 0.9700 no
C5 H5B 0.9700 no
C11 C10 1.382(7) yes
C11 H11A 0.9300 no
C2 C1 1.515(6) yes
C2 H2A 0.9700 no
C2 H2B 0.9700 no
O1 C1 1.417(7) yes
C13 C18 1.369(7) yes
C13 C14 1.376(7) yes
C13 C12 1.490(8) yes
C8 C9 1.346(7) yes
C8 C7 1.365(6) yes
C8 H8A 0.9300 no
C7 H7A 0.9300 no
C19 C20 1.513(6) yes
C19 H19A 0.9700 no
C19 H19B 0.9700 no
C12 H12A 0.9700 no
C12 H12B 0.9700 no
C24 C23 1.289(8) yes
C24 C25 1.360(8) yes
C24 H24A 0.9300 no
C25 C20 1.339(7) yes
C25 H25A 0.9300 no
C10 C9 1.336(8) yes
C10 H10A 0.9300 no
C9 H9A 0.9300 no
C1 H1A 0.9700 no
C1 H1B 0.9700 no
C23 C22 1.322(9) yes
C23 H23A 0.9300 no
C21 C20 1.332(7) yes
C21 C22 1.387(8) yes
C21 H21A 0.9300 no
C17 C16 1.369(8) yes
C17 C18 1.418(8) yes
C17 H17A 0.9300 no
C22 H22A 0.9300 no
C18 H18A 0.9300 no
C14 C15 1.374(8) yes
C14 H14A 0.9300 no
C15 C16 1.326(8) yes
C15 H15A 0.9300 no
C16 H16A 0.9300 no

loop_
_cod_related_entry_id
_cod_related_entry_database
_cod_related_entry_code
1 ChemSpider 21179741
